data_2015904
loop_
_publ_author_name
'Ludv\'ik, Ji\(r\'i '
'Urban, Ji\(r\'i '
'F\'abry, Jan'
'C\'isa\(rov\'a, Ivana'

_publ_section_title
;
 4-Amino-3-methyl-6-phenyl-1,2,4-triazin-5(4<i>H</i>)-one (metamitron)
 and 4-amino-6-methyl-3-phenyl-1,2,4-triazin-5(4<i>H</i>)-one
 (isometamitron)
;
_journal_coeditor_code GG3068
_journal_issue 4
_journal_name_full 'Acta Crystallographica Section C'
_journal_page_first o259
_journal_page_last o262
_journal_paper_doi 10.1107/S0108270107009596
_journal_volume 63
_journal_year 2007
_chemical_formula_iupac 'C10 H10 N4 O'
_chemical_formula_moiety 'C10 H10 N4 O'
_chemical_formula_sum 'C10 H10 N4 O'
_chemical_formula_weight 202.22
_chemical_name_common isometamitron
_chemical_name_systematic
;
4-amino-6-methyl-3-phenyl-1,2,4-triazin-5(4H)-one
;
_space_group_IT_number 14
_symmetry_cell_setting monoclinic
_symmetry_space_group_name_Hall '-P 2ybc'
_symmetry_space_group_name_H-M 'P 1 21/c 1'
_atom_sites_solution_hydrogens difmap
_atom_sites_solution_primary direct
_atom_sites_solution_secondary difmap
_audit_creation_method SHELXL-97
_cell_angle_alpha 90.00
_cell_angle_beta 112.8259(15)
_cell_angle_gamma 90.00
_cell_formula_units_Z 4
_cell_length_a 11.6164(3)
_cell_length_b 7.1361(2)
_cell_length_c 12.0604(3)
_cell_measurement_reflns_used 7789
_cell_measurement_temperature 150
_cell_measurement_theta_max 27.48
_cell_measurement_theta_min 1.0
_cell_volume 921.46(4)
_computing_cell_refinement 'HKL Scalepack (Otwinowski & Minor, 1997)'
_computing_data_collection 'COLLECT (Nonius, 2000)'
_computing_data_reduction 'HKL Denzo (Otwinowski & Minor, 1997) and Scalepack'
_computing_molecular_graphics 'PLATON (Spek, 2003)'
_computing_publication_material SHELXL97
_computing_structure_refinement 'SHELXL97 (Sheldrick, 1997)'
_computing_structure_solution 'SHELXS97 (Sheldrick, 1990)'
_diffrn_ambient_temperature 150.0(10)
_diffrn_detector_area_resol_mean 9.091
_diffrn_measured_fraction_theta_full 0.997
_diffrn_measured_fraction_theta_max 0.997
_diffrn_measurement_device_type 'Nonius KappaCCD'
_diffrn_measurement_method '\w scans'
_diffrn_radiation_monochromator graphite
_diffrn_radiation_source 'fine-focus sealed tube'
_diffrn_radiation_type MoK\a
_diffrn_radiation_wavelength 0.71073
_diffrn_reflns_av_R_equivalents 0.0156
_diffrn_reflns_av_sigmaI/netI 0.0284
_diffrn_reflns_limit_h_max 15
_diffrn_reflns_limit_h_min 0
_diffrn_reflns_limit_k_max 9
_diffrn_reflns_limit_k_min 0
_diffrn_reflns_limit_l_max 14
_diffrn_reflns_limit_l_min -15
_diffrn_reflns_number 3998
_diffrn_reflns_theta_full 27.50
_diffrn_reflns_theta_max 27.50
_diffrn_reflns_theta_min 3.39
_diffrn_standards_number 0
_exptl_absorpt_coefficient_mu 0.101
_exptl_absorpt_correction_type none
_exptl_crystal_colour colourless
_exptl_crystal_density_diffrn 1.458
_exptl_crystal_density_method 'not measured'
_exptl_crystal_description prism
_exptl_crystal_F_000 424
_exptl_crystal_size_max 0.25
_exptl_crystal_size_mid 0.17
_exptl_crystal_size_min 0.075
_refine_diff_density_max 0.243
_refine_diff_density_min -0.234
_refine_ls_extinction_coef 0.017(5)
_refine_ls_extinction_expression Fc^*^=kFc[1+0.001xFc^2^\l^3^/sin(2\q)]^-1/4^
_refine_ls_extinction_method SHELXL97
_refine_ls_goodness_of_fit_ref 1.050
_refine_ls_hydrogen_treatment mixed
_refine_ls_matrix_type full
_refine_ls_number_constraints 31
_refine_ls_number_parameters 146
_refine_ls_number_reflns 2108
_refine_ls_number_restraints 0
_refine_ls_restrained_S_all 1.050
_refine_ls_R_factor_all 0.0450
_refine_ls_R_factor_gt 0.0375
_refine_ls_shift/su_max 0.000
_refine_ls_shift/su_mean 0.000
_refine_ls_structure_factor_coef Fsqd
_refine_ls_weighting_details 'calc w=1/[\s^2^(Fo^2^)+(0.0484P)^2^+0.2548P] where P=(Fo^2^+2Fc^2^)/3'
_refine_ls_weighting_scheme calc
_refine_ls_wR_factor_gt 0.0949
_refine_ls_wR_factor_ref 0.0991
_reflns_number_gt 1803
_reflns_number_total 2108
_reflns_threshold_expression I>2\s(I)
_cod_data_source_file gg3068.cif
_cod_data_source_block II
_cod_original_sg_symbol_H-M 'P 21/c'
_cod_database_code 2015904
_cod_database_fobs_code 2015904

loop_
_symmetry_equiv_pos_as_xyz
'x, y, z'
'-x, y+1/2, -z+1/2'
'-x, -y, -z'
'x, -y-1/2, z-1/2'

loop_
_atom_site_type_symbol
_atom_site_label
_atom_site_fract_x
_atom_site_fract_y
_atom_site_fract_z
_atom_site_U_iso_or_equiv
_atom_site_adp_type
_atom_site_calc_flag
_atom_site_refinement_flags
_atom_site_occupancy
N N1 0.70297(8) 0.04829(13) 0.18989(8) 0.0205(2) Uani d . 1
N N2 0.57868(8) 0.05598(13) 0.17105(8) 0.0184(2) Uani d . 1
C C3 0.54461(9) 0.11683(15) 0.25635(9) 0.0165(2) Uani d . 1
N N4 0.62961(8) 0.17043(12) 0.36646(8) 0.0168(2) Uani d . 1
N N14 0.59296(9) 0.23283(14) 0.45932(8) 0.0202(2) Uani d . 1
H H141 0.6650(15) 0.283(2) 0.5147(14) 0.035(4) Uiso d . 1
H H142 0.5383(14) 0.330(2) 0.4286(13) 0.031(4) Uiso d . 1
C C5 0.75730(10) 0.15325(15) 0.39549(9) 0.0190(3) Uani d . 1
O O15 0.83305(7) 0.19110(12) 0.49680(7) 0.0267(2) Uani d . 1
C C6 0.78722(10) 0.09301(16) 0.29451(10) 0.0198(3) Uani d . 1
C C13 0.92131(10) 0.08633(18) 0.31095(11) 0.0280(3) Uani d . 1
H H133 0.9658 0.0020 0.3754 0.042 Uiso calc R 1
H H132 0.9569 0.2094 0.3300 0.042 Uiso calc R 1
H H131 0.9275 0.0433 0.2380 0.042 Uiso calc R 1
C C7 0.40765(10) 0.12484(15) 0.22530(9) 0.0175(2) Uani d . 1
C C8 0.33239(11) 0.18077(16) 0.10838(10) 0.0214(3) Uani d . 1
H H8 0.3687 0.2210 0.0561 0.026 Uiso calc R 1
C C9 0.20355(11) 0.17613(17) 0.07057(11) 0.0270(3) Uani d . 1
H H9 0.1537 0.2139 -0.0071 0.032 Uiso calc R 1
C C10 0.14854(11) 0.11585(17) 0.14742(11) 0.0276(3) Uani d . 1
H H10 0.0620 0.1136 0.1215 0.033 Uiso calc R 1
C C11 0.22278(11) 0.05873(17) 0.26330(11) 0.0255(3) Uani d . 1
H H11 0.1858 0.0171 0.3148 0.031 Uiso calc R 1
C C12 0.35242(10) 0.06347(15) 0.30276(10) 0.0205(3) Uani d . 1
H H12 0.4020 0.0258 0.3806 0.025 Uiso calc R 1

loop_
_atom_site_aniso_label
_atom_site_aniso_U_11
_atom_site_aniso_U_22
_atom_site_aniso_U_33
_atom_site_aniso_U_12
_atom_site_aniso_U_13
_atom_site_aniso_U_23
N1 0.0180(5) 0.0226(5) 0.0212(5) 0.0007(4) 0.0079(4) 0.0018(4)
N2 0.0173(5) 0.0210(5) 0.0167(4) -0.0003(4) 0.0065(4) 0.0005(3)
C3 0.0187(5) 0.0144(5) 0.0146(5) -0.0006(4) 0.0045(4) 0.0016(4)
N4 0.0174(5) 0.0177(5) 0.0145(4) 0.0010(3) 0.0051(4) 0.0006(3)
N14 0.0224(5) 0.0233(5) 0.0139(4) 0.0017(4) 0.0061(4) -0.0016(4)
C5 0.0183(5) 0.0172(5) 0.0182(5) 0.0012(4) 0.0034(4) 0.0024(4)
O15 0.0211(4) 0.0319(5) 0.0202(4) 0.0008(3) 0.0005(3) -0.0025(3)
C6 0.0189(5) 0.0189(5) 0.0211(5) 0.0008(4) 0.0071(4) 0.0031(4)
C13 0.0196(6) 0.0352(7) 0.0291(6) 0.0003(5) 0.0093(5) 0.0008(5)
C7 0.0182(5) 0.0147(5) 0.0192(5) -0.0002(4) 0.0067(4) -0.0016(4)
C8 0.0215(6) 0.0217(6) 0.0195(5) 0.0008(4) 0.0062(4) 0.0007(4)
C9 0.0214(6) 0.0281(6) 0.0244(6) 0.0030(5) 0.0012(5) -0.0001(5)
C10 0.0171(5) 0.0275(6) 0.0360(7) -0.0006(5) 0.0080(5) -0.0051(5)
C11 0.0246(6) 0.0239(6) 0.0319(6) -0.0041(5) 0.0152(5) -0.0036(5)
C12 0.0219(6) 0.0188(6) 0.0204(5) -0.0010(4) 0.0078(4) -0.0013(4)

loop_
_atom_type_symbol
_atom_type_description
_atom_type_scat_dispersion_real
_atom_type_scat_dispersion_imag
_atom_type_scat_source
C C 0.0033 0.0016 'International Tables Vol C Tables 4.2.6.8 and 6.1.1.4'
H H 0.0000 0.0000 'International Tables Vol C Tables 4.2.6.8 and 6.1.1.4'
N N 0.0061 0.0033 'International Tables Vol C Tables 4.2.6.8 and 6.1.1.4'
O O 0.0106 0.0060 'International Tables Vol C Tables 4.2.6.8 and 6.1.1.4'

loop_
_geom_angle_atom_site_label_1
_geom_angle_atom_site_label_2
_geom_angle_atom_site_label_3
_geom_angle
C6 N1 N2 119.85(9)
C3 N2 N1 120.10(9)
N2 C3 N4 122.06(9)
N2 C3 C7 115.73(9)
N4 C3 C7 122.21(9)
C3 N4 C5 121.19(9)
C3 N4 N14 122.08(9)
C5 N4 N14 116.57(8)
N4 N14 H141 103.3(9)
N4 N14 H142 107.0(9)
H141 N14 H142 107.0(13)
O15 C5 N4 120.93(10)
O15 C5 C6 125.91(10)
N4 C5 C6 113.14(9)
N1 C6 C5 123.37(10)
N1 C6 C13 118.33(10)
C5 C6 C13 118.29(10)
C6 C13 H133 109.5
C6 C13 H132 109.5
H133 C13 H132 109.5
C6 C13 H131 109.5
H133 C13 H131 109.5
H132 C13 H131 109.5
C12 C7 C8 119.70(10)
C12 C7 C3 123.02(9)
C8 C7 C3 117.00(9)
C9 C8 C7 119.86(10)
C9 C8 H8 120.1
C7 C8 H8 120.1
C10 C9 C8 120.53(11)
C10 C9 H9 119.7
C8 C9 H9 119.7
C9 C10 C11 119.86(11)
C9 C10 H10 120.1
C11 C10 H10 120.1
C10 C11 C12 120.26(11)
C10 C11 H11 119.9
C12 C11 H11 119.9
C11 C12 C7 119.78(10)
C11 C12 H12 120.1
C7 C12 H12 120.1

loop_
_geom_bond_atom_site_label_1
_geom_bond_atom_site_label_2
_geom_bond_distance
N1 C6 1.3013(14)
N1 N2 1.3729(12)
N2 C3 1.3112(13)
C3 N4 1.3666(13)
C3 C7 1.4874(14)
N4 C5 1.3910(14)
N4 N14 1.4155(12)
N14 H141 0.917(16)
N14 H142 0.917(15)
C5 O15 1.2271(13)
C5 C6 1.4551(15)
C6 C13 1.4927(15)
C13 H133 0.9600
C13 H132 0.9600
C13 H131 0.9600
C7 C12 1.3933(15)
C7 C8 1.3984(15)
C8 C9 1.3855(17)
C8 H8 0.9300
C9 C10 1.3826(18)
C9 H9 0.9300
C10 C11 1.3886(17)
C10 H10 0.9300
C11 C12 1.3926(16)
C11 H11 0.9300
C12 H12 0.9300

loop_
_geom_hbond_atom_site_label_D
_geom_hbond_atom_site_label_H
_geom_hbond_atom_site_label_A
_geom_hbond_site_symmetry_A
_geom_hbond_distance_DH
_geom_hbond_distance_HA
_geom_hbond_distance_DA
_geom_hbond_angle_DHA
N14 H141 O15 . 0.917(16) 2.148(15) 2.6633(13) 114.6(12)
N14 H141 N1 4_566 0.917(16) 2.321(15) 3.0081(13) 131.5(12)
N14 H142 N2 2_655 0.917(15) 2.149(15) 3.0550(13) 169.3(12)
C12 H12 N14 . 0.93 2.52 2.9564(16) 109

loop_
_cod_related_entry_id
_cod_related_entry_database
_cod_related_entry_code
1 ChemSpider 21133230
